data_7000763
loop_
_publ_author_name
'Garc\'ia-Pacios, Vanesa'
'Arroyo, Marta'
'Ant\'on, Noelia'
'Miguel, Daniel'
'Villafa\~ne, Fernando'

_publ_section_title
;
 Non-covalent interactions at bis(pyrazole)silver(i) or -gold(i)
 cations
;
_journal_issue 12
_journal_name_full 'Dalton Transactions'
_journal_page_first 2135
_journal_page_last 2141
_journal_paper_doi 10.1039/b820084j
_journal_year 2009
_chemical_formula_sum 'C10 H16 Au2 Cl2 N4'
_chemical_formula_weight 657.10
_chemical_name_systematic
;
?
;
_space_group_IT_number 33
_symmetry_cell_setting orthorhombic
_symmetry_space_group_name_Hall 'P 2c -2n'
_symmetry_space_group_name_H-M 'P n a 21'
_atom_sites_solution_hydrogens geom
_atom_sites_solution_primary direct
_atom_sites_solution_secondary difmap
_audit_creation_method SHELXL-97
_cell_angle_alpha 90.00
_cell_angle_beta 90.00
_cell_angle_gamma 90.00
_cell_formula_units_Z 4
_cell_length_a 19.906(7)
_cell_length_b 10.207(4)
_cell_length_c 7.944(3)
_cell_measurement_temperature 296(2)
_cell_volume 1614.1(10)
_computing_cell_refinement 'Bruker SMART'
_computing_data_collection 'Bruker SMART'
_computing_data_reduction 'Bruker SHELXTL'
_computing_molecular_graphics 'Bruker SHELXTL'
_computing_publication_material 'Bruker SHELXTL'
_computing_structure_refinement 'SHELXL-97 (Sheldrick, 1997)'
_computing_structure_solution 'SHELXS-97 (Sheldrick, 1990)'
_diffrn_ambient_temperature 296(2)
_diffrn_measured_fraction_theta_full 0.997
_diffrn_measured_fraction_theta_max 0.997
_diffrn_measurement_device_type 'CCD area detector'
_diffrn_measurement_method 'phi and omega scans'
_diffrn_radiation_monochromator graphite
_diffrn_radiation_source 'fine-focus sealed tube'
_diffrn_radiation_type MoK\a
_diffrn_radiation_wavelength 0.71073
_diffrn_reflns_av_R_equivalents 0.0572
_diffrn_reflns_av_sigmaI/netI 0.0479
_diffrn_reflns_limit_h_max 10
_diffrn_reflns_limit_h_min -22
_diffrn_reflns_limit_k_max 11
_diffrn_reflns_limit_k_min -11
_diffrn_reflns_limit_l_max 8
_diffrn_reflns_limit_l_min -8
_diffrn_reflns_number 6871
_diffrn_reflns_theta_full 23.27
_diffrn_reflns_theta_max 23.27
_diffrn_reflns_theta_min 2.05
_exptl_absorpt_coefficient_mu 18.478
_exptl_absorpt_correction_T_max 1.000000
_exptl_absorpt_correction_T_min 0.386443
_exptl_absorpt_correction_type multi-scan
_exptl_absorpt_process_details SADABS
_exptl_crystal_colour COLORLESS
_exptl_crystal_density_diffrn 2.704
_exptl_crystal_density_method 'not measured'
_exptl_crystal_description PRISM
_exptl_crystal_F_000 1184
_exptl_crystal_size_max 0.31
_exptl_crystal_size_mid 0.11
_exptl_crystal_size_min 0.08
_refine_diff_density_max 1.379
_refine_diff_density_min -1.703
_refine_diff_density_rms 0.235
_refine_ls_abs_structure_details 'Flack H D (1983), Acta Cryst. A39, 876-881'
_refine_ls_abs_structure_Flack 0.04(2)
_refine_ls_extinction_coef 0.0035(3)
_refine_ls_extinction_expression Fc^*^=kFc[1+0.001xFc^2^\l^3^/sin(2\q)]^-1/4^
_refine_ls_extinction_method SHELXL
_refine_ls_goodness_of_fit_ref 1.022
_refine_ls_hydrogen_treatment constr
_refine_ls_matrix_type full
_refine_ls_number_parameters 168
_refine_ls_number_reflns 2302
_refine_ls_number_restraints 1
_refine_ls_restrained_S_all 1.022
_refine_ls_R_factor_all 0.0513
_refine_ls_R_factor_gt 0.0423
_refine_ls_shift/su_max 0.001
_refine_ls_shift/su_mean 0.000
_refine_ls_structure_factor_coef Fsqd
_refine_ls_weighting_details 'calc w=1/[\s^2^(Fo^2^)+(0.0695P)^2^+0.0000P] where P=(Fo^2^+2Fc^2^)/3'
_refine_ls_weighting_scheme calc
_refine_ls_wR_factor_gt 0.1062
_refine_ls_wR_factor_ref 0.1107
_reflns_number_gt 1915
_reflns_number_total 2302
_reflns_threshold_expression >2sigma(I)
_cod_data_source_file b820084j.txt
_cod_data_source_block Compound_2_(vg35b)
_cod_depositor_comments
;
The following automatic conversions were performed:
'_symmetry_cell_setting' value 'Orthorhombic' changed to 'orthorhombic'
according to '/home/saulius/struct/CIF-dictionaries/cif_core.dic'
dictionary named 'cif_core.dic' version 2.4.1 from 2010-06-29.

Automatic conversion script
Id: cif_fix_enum 1527 2010-12-29 10:47:43Z saulius 
;
_cod_original_sg_symbol_H-M Pna2(1)
_cod_database_code 7000763

loop_
_symmetry_equiv_pos_as_xyz
'x, y, z'
'-x, -y, z+1/2'
'x+1/2, -y+1/2, z'
'-x+1/2, y+1/2, z+1/2'

loop_
_atom_site_label
_atom_site_type_symbol
_atom_site_fract_x
_atom_site_fract_y
_atom_site_fract_z
_atom_site_U_iso_or_equiv
_atom_site_adp_type
_atom_site_occupancy
_atom_site_symmetry_multiplicity
_atom_site_calc_flag
_atom_site_refinement_flags
_atom_site_disorder_assembly
_atom_site_disorder_group
Au1 Au 1.00016(3) 0.99474(5) 0.4831(2) 0.0443(3) Uani 1 1 d . . .
N1 N 1.0767(6) 0.8659(9) 0.499(3) 0.038(3) Uani 1 1 d . . .
N2 N 1.0680(8) 0.7477(11) 0.5728(17) 0.044(3) Uani 1 1 d . . .
H2 H 1.0318 0.7260 0.6247 0.053 Uiso 1 1 calc R . .
C11 C 1.1194(8) 0.6701(15) 0.5582(18) 0.030(3) Uani 1 1 d . . .
C12 C 1.1679(11) 0.7454(14) 0.468(4) 0.056(5) Uani 1 1 d . . .
H12 H 1.2110 0.7198 0.4364 0.067 Uiso 1 1 calc R . .
C13 C 1.1367(8) 0.8667(16) 0.4352(17) 0.037(4) Uani 1 1 d . . .
C14 C 1.1280(12) 0.5412(17) 0.619(3) 0.077(7) Uani 1 1 d . . .
H14A H 1.0946 0.5230 0.7026 0.115 Uiso 1 1 calc R . .
H14B H 1.1719 0.5324 0.6671 0.115 Uiso 1 1 calc R . .
H14C H 1.1232 0.4805 0.5271 0.115 Uiso 1 1 calc R . .
C15 C 1.1662(11) 0.9849(16) 0.348(2) 0.059(5) Uani 1 1 d . . .
H15A H 1.1340 1.0195 0.2693 0.089 Uiso 1 1 calc R . .
H15B H 1.2061 0.9596 0.2884 0.089 Uiso 1 1 calc R . .
H15C H 1.1771 1.0506 0.4297 0.089 Uiso 1 1 calc R . .
N3 N 0.9236(6) 1.1243(10) 0.470(3) 0.039(3) Uani 1 1 d . . .
N4 N 0.8630(7) 1.0919(14) 0.3946(16) 0.046(4) Uani 1 1 d . . .
H4 H 0.8566 1.0204 0.3398 0.055 Uiso 1 1 calc R . .
C21 C 0.8165(9) 1.1808(18) 0.415(2) 0.044(4) Uani 1 1 d . . .
C22 C 0.8521(11) 1.2827(18) 0.507(3) 0.053(6) Uani 1 1 d . . .
H22 H 0.8343 1.3630 0.5389 0.064 Uiso 1 1 calc R . .
C23 C 0.9144(10) 1.2420(13) 0.5362(16) 0.043(5) Uani 1 1 d . . .
C24 C 0.7511(11) 1.169(2) 0.350(2) 0.073(6) Uani 1 1 d . . .
H24A H 0.7442 1.0819 0.3088 0.110 Uiso 1 1 calc R . .
H24B H 0.7455 1.2304 0.2586 0.110 Uiso 1 1 calc R . .
H24C H 0.7190 1.1882 0.4363 0.110 Uiso 1 1 calc R . .
C25 C 0.9695(11) 1.3130(18) 0.624(3) 0.062(5) Uani 1 1 d . . .
H25A H 0.9856 1.2607 0.7162 0.092 Uiso 1 1 calc R . .
H25B H 0.9528 1.3949 0.6665 0.092 Uiso 1 1 calc R . .
H25C H 1.0055 1.3292 0.5467 0.092 Uiso 1 1 calc R . .
Au2 Au 0.88358(3) 0.74018(5) 0.48332(18) 0.0505(3) Uani 1 1 d . . .
Cl1 Cl 0.9265(3) 0.6682(6) 0.7290(8) 0.0745(15) Uani 1 1 d . . .
Cl2 Cl 0.8382(3) 0.8089(5) 0.2373(8) 0.0685(14) Uani 1 1 d . . .

loop_
_atom_site_aniso_label
_atom_site_aniso_U_11
_atom_site_aniso_U_22
_atom_site_aniso_U_33
_atom_site_aniso_U_23
_atom_site_aniso_U_13
_atom_site_aniso_U_12
Au1 0.0425(4) 0.0412(4) 0.0491(4) 0.0008(5) -0.0002(5) 0.0086(2)
N1 0.033(7) 0.027(5) 0.055(9) 0.002(8) 0.008(10) 0.015(5)
N2 0.054(9) 0.036(7) 0.042(7) -0.001(5) 0.003(7) 0.005(7)
C11 0.018(8) 0.033(8) 0.040(8) -0.017(6) -0.002(6) 0.003(7)
C12 0.070(11) 0.057(9) 0.041(10) -0.007(10) 0.002(14) 0.024(9)
C13 0.029(10) 0.051(10) 0.032(11) -0.010(6) -0.002(6) 0.008(8)
C14 0.10(2) 0.047(11) 0.083(14) -0.021(10) -0.013(13) 0.001(12)
C15 0.066(15) 0.058(11) 0.054(12) 0.001(8) 0.003(10) -0.004(10)
N3 0.037(6) 0.036(6) 0.045(7) 0.009(8) 0.003(10) 0.014(5)
N4 0.052(11) 0.044(8) 0.042(7) 0.000(6) -0.010(7) 0.012(7)
C21 0.036(10) 0.060(11) 0.038(8) 0.008(7) 0.016(7) 0.009(10)
C22 0.065(11) 0.061(10) 0.033(15) 0.008(9) 0.016(10) 0.027(9)
C23 0.068(13) 0.027(8) 0.034(10) 0.005(5) 0.012(7) 0.010(8)
C24 0.052(14) 0.113(16) 0.055(13) 0.013(10) -0.001(9) 0.032(13)
C25 0.069(15) 0.051(10) 0.065(11) -0.006(8) -0.010(11) -0.018(11)
Au2 0.0483(4) 0.0477(4) 0.0554(4) -0.0022(7) 0.0050(11) -0.0004(3)
Cl1 0.068(4) 0.096(4) 0.060(3) 0.023(3) 0.008(3) 0.003(3)
Cl2 0.083(4) 0.067(3) 0.056(3) -0.010(2) -0.013(3) 0.004(3)

loop_
_atom_type_symbol
_atom_type_description
_atom_type_scat_dispersion_real
_atom_type_scat_dispersion_imag
_atom_type_scat_source
C C 0.0033 0.0016 'International Tables Vol C Tables 4.2.6.8 and 6.1.1.4'
H H 0.0000 0.0000 'International Tables Vol C Tables 4.2.6.8 and 6.1.1.4'
N N 0.0061 0.0033 'International Tables Vol C Tables 4.2.6.8 and 6.1.1.4'
Cl Cl 0.1484 0.1585 'International Tables Vol C Tables 4.2.6.8 and 6.1.1.4'
Au Au -2.0133 8.8022 'International Tables Vol C Tables 4.2.6.8 and 6.1.1.4'

loop_
_geom_angle_atom_site_label_1
_geom_angle_atom_site_label_2
_geom_angle_atom_site_label_3
_geom_angle
_geom_angle_site_symmetry_1
_geom_angle_site_symmetry_3
_geom_angle_publ_flag
N1 Au1 N3 179.5(10) . . ?
C13 N1 N2 107.0(12) . . ?
C13 N1 Au1 132.0(12) . . ?
N2 N1 Au1 120.7(11) . . ?
C11 N2 N1 113.8(14) . . ?
N2 C11 C14 129.3(18) . . ?
N2 C11 C12 104.4(14) . . ?
C14 C11 C12 126.3(16) . . ?
C13 C12 C11 105.5(15) . . ?
N1 C13 C12 109.3(15) . . ?
N1 C13 C15 122.8(15) . . ?
C12 C13 C15 127.9(16) . . ?
C23 N3 N4 105.4(13) . . ?
C23 N3 Au1 132.7(13) . . ?
N4 N3 Au1 121.6(9) . . ?
C21 N4 N3 113.4(14) . . ?
N4 C21 C24 123.5(18) . . ?
N4 C21 C22 102.3(15) . . ?
C24 C21 C22 134.1(18) . . ?
C23 C22 C21 108.7(14) . . ?
N3 C23 C22 110.0(17) . . ?
N3 C23 C25 121.7(17) . . ?
C22 C23 C25 128.2(16) . . ?
Cl1 Au2 Cl2 178.5(2) . . ?

loop_
_geom_bond_atom_site_label_1
_geom_bond_atom_site_label_2
_geom_bond_distance
_geom_bond_site_symmetry_2
_geom_bond_publ_flag
Au1 N1 2.016(10) . ?
Au1 N3 2.020(10) . ?
N1 C13 1.30(2) . ?
N1 N2 1.355(16) . ?
N2 C11 1.30(2) . ?
C11 C14 1.41(2) . ?
C11 C12 1.43(3) . ?
C12 C13 1.41(2) . ?
C13 C15 1.51(2) . ?
N3 C23 1.326(18) . ?
N3 N4 1.387(19) . ?
N4 C21 1.31(2) . ?
C21 C24 1.41(3) . ?
C21 C22 1.45(3) . ?
C22 C23 1.33(3) . ?
C23 C25 1.49(3) . ?
Au2 Cl1 2.253(7) . ?
Au2 Cl2 2.264(6) . ?
